data_7031857
loop_
_publ_author_name
'Barros, Wdeson P.'
'da Silva, Beatriz C.'
'Reis, Nat\'alia V'
'Pereira, Cynthia L. M.'
'Doriguetto, Ant\^onio C'
'Cano, Joan'
'Pirota, Kleber R.'
'Pedroso, Emerson F.'
'Julve, Miguel'
'Stumpf, Humberto O.'

_publ_section_title
;
 Discrete trinuclear copper(ii) compounds as building blocks: the
 influence of the peripheral substituents on the magnetic coupling in
 oxamato-bridged complexes.
;
_journal_issue 39
_journal_name_full 'Dalton transactions (Cambridge, England : 2003)'
_journal_page_first 14586
_journal_page_last 14595
_journal_paper_doi 10.1039/c4dt01180e
_journal_volume 43
_journal_year 2014
_chemical_formula_sum 'C30 H50 Cu1.5 N5 O12 S2'
_chemical_formula_weight 832.1903
_chemical_name_common (nBu4N)2[Cu{Cu(dnopba)}2](dmso)4
_chemical_name_systematic
;
 ?
;
_space_group_crystal_system triclinic
_space_group_IT_number 2
_space_group_name_Hall '-P 1'
_space_group_name_H-M_alt 'P -1'
_symmetry_space_group_name_Hall '-P 1'
_symmetry_space_group_name_H-M 'P -1'
_atom_sites_solution_hydrogens geom
_atom_sites_solution_primary direct
_atom_sites_solution_secondary difmap
_audit_creation_date 2014-02-25T11:11:51-00:00
_audit_creation_method 'WinGX routine CIF_UPDATE'
_cell_angle_alpha 85.761(3)
_cell_angle_beta 77.173(3)
_cell_angle_gamma 68.322(4)
_cell_formula_units_Z 2
_cell_length_a 10.6674(4)
_cell_length_b 13.1267(5)
_cell_length_c 14.6733(6)
_cell_measurement_reflns_used 18743
_cell_measurement_temperature 120(2)
_cell_measurement_theta_max 29.498
_cell_measurement_theta_min 2.775
_cell_volume 1861.63(14)
_computing_cell_refinement
;
        CrysAlisPro, Agilent Technologies,
        Version 1.171.35.15 (release 03-08-2011 CrysAlis171 .NET)
        (compiled Aug  3 2011,13:03:54)
;
_computing_data_collection
;
        CrysAlisPro, Agilent Technologies,
        Version 1.171.35.15 (release 03-08-2011 CrysAlis171 .NET)
        (compiled Aug  3 2011,13:03:54)
;
_computing_data_reduction
;
        CrysAlisPro, Agilent Technologies,
        Version 1.171.35.15 (release 03-08-2011 CrysAlis171 .NET)
        (compiled Aug  3 2011,13:03:54)
;
_computing_molecular_graphics 'Ortep-3 for Windows (Farrugia, 1997); Mercury (Bruno et al. 2002)'
_computing_publication_material 'WinGX publication routines (Farrugia, 1999); enCIFer (Allen et al., 2004)'
_computing_structure_refinement 'SHELXL-2013 (Sheldrick, 2013)'
_diffrn_ambient_temperature 120(2)
_diffrn_detector_area_resol_mean 10.4186
_diffrn_measured_fraction_theta_full 0.999
_diffrn_measured_fraction_theta_max 0.851
_diffrn_measurement_device_type 'Xcalibur, Atlas, Gemini ultra'
_diffrn_measurement_method '\w scans'
_diffrn_orient_matrix_UB_11 -0.0206410000
_diffrn_orient_matrix_UB_12 0.0517214000
_diffrn_orient_matrix_UB_13 0.0219770000
_diffrn_orient_matrix_UB_21 0.0517059000
_diffrn_orient_matrix_UB_22 0.0124493000
_diffrn_orient_matrix_UB_23 -0.0331718000
_diffrn_orient_matrix_UB_31 -0.0475482000
_diffrn_orient_matrix_UB_32 0.0235745000
_diffrn_orient_matrix_UB_33 -0.0295511000
_diffrn_radiation_monochromator graphite
_diffrn_radiation_source 'Enhance (Mo) X-ray Source'
_diffrn_radiation_type 'Mo K\a'
_diffrn_radiation_wavelength 0.7107
_diffrn_reflns_av_R_equivalents 0.0353
_diffrn_reflns_av_sigmaI/netI 0.0512
_diffrn_reflns_Laue_measured_fraction_full 0.999
_diffrn_reflns_Laue_measured_fraction_max 0.851
_diffrn_reflns_limit_h_max 14
_diffrn_reflns_limit_h_min -14
_diffrn_reflns_limit_k_max 18
_diffrn_reflns_limit_k_min -15
_diffrn_reflns_limit_l_max 18
_diffrn_reflns_limit_l_min -19
_diffrn_reflns_number 18743
_diffrn_reflns_point_group_measured_fraction_full 0.999
_diffrn_reflns_point_group_measured_fraction_max 0.851
_diffrn_reflns_theta_full 25.242
_diffrn_reflns_theta_max 29.498
_diffrn_reflns_theta_min 2.775
_exptl_absorpt_coefficient_mu 1.042
_exptl_absorpt_correction_T_max 0.922
_exptl_absorpt_correction_T_min 0.780
_exptl_absorpt_correction_type analytical
_exptl_absorpt_process_details
;
CrysAlisPro, Oxford Diffraction Ltd.,
Version 1.171.33.55 (release 05-01-2010 CrysAlis171 .NET)
(compiled Jan  5 2010,16:28:46)
Analytical numeric absorption correction using a multifaceted crystal
            model based on expressions derived by R.C. Clark & J.S. Reid.
(Clark, R. C. & Reid, J. S. (1995). Acta Cryst. A51, 887-897)
;
_exptl_crystal_colour 'greenish brown'
_exptl_crystal_density_diffrn 1.485
_exptl_crystal_density_method 'not measured'
_exptl_crystal_description prism
_exptl_crystal_F_000 873
_exptl_crystal_size_max 0.3287
_exptl_crystal_size_mid 0.2609
_exptl_crystal_size_min 0.0782
_refine_diff_density_max 0.92
_refine_diff_density_min -1.162
_refine_diff_density_rms 0.078
_refine_ls_extinction_method none
_refine_ls_goodness_of_fit_ref 0.977
_refine_ls_hydrogen_treatment constr
_refine_ls_matrix_type full
_refine_ls_number_parameters 465
_refine_ls_number_reflns 8828
_refine_ls_number_restraints 6
_refine_ls_restrained_S_all 0.977
_refine_ls_R_factor_all 0.0513
_refine_ls_R_factor_gt 0.0356
_refine_ls_shift/su_max 0.087
_refine_ls_shift/su_mean 0.002
_refine_ls_structure_factor_coef Fsqd
_refine_ls_weighting_details 'w=1/[\s^2^(Fo^2^)+(0.0559P)^2^] where P=(Fo^2^+2Fc^2^)/3'
_refine_ls_weighting_scheme calc
_refine_ls_wR_factor_gt 0.0908
_refine_ls_wR_factor_ref 0.0942
_reflns_number_gt 6627
_reflns_number_total 8828
_reflns_threshold_expression 'I > 2\s(I)'
_cod_data_source_file c4dt01180e2.cif
_cod_data_source_block tri_cu_dnopba7
_cod_depositor_comments 'Adding full bibliography for 7031857--7031858.cif.'
_cod_database_code 7031857

loop_
_space_group_symop_operation_xyz
'x, y, z'
'-x, -y, -z'

loop_
_atom_site_label
_atom_site_type_symbol
_atom_site_fract_x
_atom_site_fract_y
_atom_site_fract_z
_atom_site_U_iso_or_equiv
_atom_site_adp_type
_atom_site_occupancy
_atom_site_calc_flag
_atom_site_disorder_assembly
_atom_site_disorder_group
C1 C 0.4292(2) 0.83587(17) 0.35399(15) 0.0177(4) Uani 1 d . .
C2 C 0.5611(2) 0.72954(16) 0.34626(14) 0.0162(4) Uani 1 d . .
C3 C 0.8030(2) 0.67687(16) 0.26926(14) 0.0155(4) Uani 1 d . .
C4 C 0.8934(2) 0.71960(16) 0.20520(14) 0.0147(4) Uani 1 d . .
C5 C 1.0318(2) 0.65701(16) 0.17666(14) 0.0137(4) Uani 1 d . .
H5 H 1.0915 0.6853 0.1337 0.016 Uiso 1 calc . .
C6 C 1.08228(19) 0.55129(16) 0.21233(15) 0.0153(4) Uani 1 d . .
C7 C 0.9949(2) 0.51078(16) 0.27663(15) 0.0154(4) Uani 1 d . .
C8 C 0.8563(2) 0.57176(16) 0.30528(15) 0.0160(4) Uani 1 d . .
H8 H 0.798 0.5428 0.3488 0.019 Uiso 1 calc . .
C9 C 0.7677(2) 1.00694(16) 0.12117(15) 0.0168(4) Uani 1 d . .
C10 C 0.8771(2) 0.89163(16) 0.12523(15) 0.0159(4) Uani 1 d . .
O1 O 0.56016(14) 0.64499(12) 0.38775(11) 0.0206(3) Uani 1 d . .
O2 O 0.32523(15) 0.83721(13) 0.40934(11) 0.0245(4) Uani 1 d . .
O3 O 0.44239(14) 0.91498(11) 0.29974(10) 0.0184(3) Uani 1 d . .
O4 O 0.64549(14) 1.02395(11) 0.16431(11) 0.0198(3) Uani 1 d . .
O5 O 0.99872(14) 0.87358(11) 0.08052(10) 0.0167(3) Uani 1 d . .
O6 O 0.81148(14) 1.07666(11) 0.07641(11) 0.0190(3) Uani 1 d . .
O9 O 1.00069(16) 0.33457(12) 0.30621(13) 0.0309(4) Uani 1 d . .
O10 O 1.11392(17) 0.39502(13) 0.38002(12) 0.0309(4) Uani 1 d . .
O11 O 1.26113(15) 0.38489(12) 0.18999(11) 0.0223(3) Uani 1 d . .
O12 O 1.30381(15) 0.52945(12) 0.13584(11) 0.0241(3) Uani 1 d . .
Cu1 Cu 0.62682(2) 0.88316(2) 0.22391(2) 0.01608(8) Uani 1 d . .
Cu2 Cu 1 1 0 0.01599(9) Uani 1 d . .
N1 N 0.66868(17) 0.74753(13) 0.29006(12) 0.0164(4) Uani 1 d . .
N2 N 0.82528(17) 0.82689(13) 0.17840(12) 0.0157(4) Uani 1 d . .
N3 N 1.04230(17) 0.40482(14) 0.32327(13) 0.0192(4) Uani 1 d . .
N4 N 1.22482(17) 0.48489(14) 0.17710(12) 0.0170(4) Uani 1 d . .
C11A C 0.459(4) 0.7358(7) -0.0011(11) 0.0265(7) Uani 0.0782(12) d A 1
H11A H 0.4892 0.7869 -0.0441 0.04 Uiso 0.0782(12) calc A 1
H11B H 0.3606 0.7518 0.0022 0.04 Uiso 0.0782(12) calc A 1
H11C H 0.5123 0.6605 -0.0236 0.04 Uiso 0.0782(12) calc A 1
C12A C 0.3025(13) 0.831(4) 0.140(4) 0.0265(7) Uani 0.0782(12) d A 1
H12A H 0.2826 0.886 0.1882 0.04 Uiso 0.0782(12) calc A 1
H12B H 0.251 0.7828 0.1623 0.04 Uiso 0.0782(12) calc A 1
H12C H 0.2749 0.8683 0.0831 0.04 Uiso 0.0782(12) calc A 1
C11B C 0.4767(3) 0.7518(3) -0.0213(2) 0.0337(7) Uani 0.9218(12) d A 2
H11D H 0.5478 0.7576 -0.0744 0.051 Uiso 0.9218(12) calc A 2
H11E H 0.3913 0.7648 -0.0426 0.051 Uiso 0.9218(12) calc A 2
H11F H 0.508 0.6782 0.0053 0.051 Uiso 0.9218(12) calc A 2
C12B C 0.3232(2) 0.8107(3) 0.1517(3) 0.0265(7) Uani 0.9218(12) d A 2
H12D H 0.2396 0.8248 0.1278 0.04 Uiso 0.9218(12) calc A 2
H12E H 0.2995 0.853 0.2095 0.04 Uiso 0.9218(12) calc A 2
H12F H 0.3642 0.7324 0.1646 0.04 Uiso 0.9218(12) calc A 2
O7 O 0.57612(11) 0.81701(12) 0.10139(11) 0.02385(14) Uani 1 d . .
S1A S 0.4854(5) 0.7510(5) 0.1139(5) 0.02385(14) Uani 0.0782(12) d A 1
S1B S 0.44564(6) 0.85126(5) 0.06555(4) 0.02385(14) Uani 0.9218(12) d A 2
C13 C 1.1221(2) 1.25513(18) 0.06062(17) 0.0250(5) Uani 1 d . .
H13A H 1.2116 1.2246 0.0174 0.038 Uiso 1 calc . .
H13B H 1.1191 1.3183 0.0939 0.038 Uiso 1 calc . .
H13C H 1.0483 1.2786 0.0254 0.038 Uiso 1 calc . .
C14 C 1.2529(3) 1.12200(19) 0.18582(19) 0.0308(6) Uani 1 d . .
H14A H 1.2576 1.0657 0.2341 0.046 Uiso 1 calc . .
H14B H 1.2522 1.1884 0.2126 0.046 Uiso 1 calc . .
H14C H 1.3333 1.0948 0.1343 0.046 Uiso 1 calc . .
O8 O 1.12231(17) 1.05387(12) 0.08716(12) 0.0270(4) Uani 1 d . .
S2 S 1.09885(6) 1.15300(4) 0.14285(4) 0.02219(13) Uani 1 d . .
C15 C 0.7983(3) 0.5142(2) 0.07269(17) 0.0283(5) Uani 1 d . .
H15A H 0.737 0.5877 0.0962 0.042 Uiso 1 calc . .
H15B H 0.8267 0.516 0.0045 0.042 Uiso 1 calc . .
H15C H 0.8801 0.4901 0.1004 0.042 Uiso 1 calc . .
C16 C 0.7225(2) 0.43459(19) 0.09910(16) 0.0239(5) Uani 1 d . .
H16A H 0.779 0.3636 0.0668 0.029 Uiso 1 calc . .
H16B H 0.6344 0.4639 0.0775 0.029 Uiso 1 calc . .
C17 C 0.6928(2) 0.41571(17) 0.20434(15) 0.0187(4) Uani 1 d . .
H17A H 0.7808 0.3814 0.2257 0.022 Uiso 1 calc . .
H17B H 0.6408 0.4868 0.2374 0.022 Uiso 1 calc . .
C18 C 0.6094(2) 0.34168(16) 0.22721(14) 0.0154(4) Uani 1 d . .
H18A H 0.5233 0.3767 0.2037 0.018 Uiso 1 calc . .
H18B H 0.6626 0.2718 0.1924 0.018 Uiso 1 calc . .
C19 C 0.4822(2) 0.24660(16) 0.33452(15) 0.0149(4) Uani 1 d . .
H19A H 0.4029 0.2883 0.3054 0.018 Uiso 1 calc . .
H19B H 0.5371 0.1792 0.2966 0.018 Uiso 1 calc . .
C20 C 0.4270(2) 0.21349(17) 0.43153(15) 0.0175(4) Uani 1 d . .
H30A H 0.366 0.2797 0.4694 0.021 Uiso 1 calc . .
H30B H 0.5044 0.1733 0.4627 0.021 Uiso 1 calc . .
C21 C 0.3461(2) 0.14055(18) 0.42472(17) 0.0232(5) Uani 1 d . .
H21A H 0.2686 0.1817 0.3938 0.028 Uiso 1 calc . .
H21B H 0.4072 0.0757 0.3853 0.028 Uiso 1 calc . .
C22 C 0.2893(3) 0.1025(2) 0.51957(19) 0.0379(6) Uani 1 d . .
H22A H 0.365 0.0647 0.5517 0.057 Uiso 1 calc . .
H22B H 0.2439 0.0522 0.5113 0.057 Uiso 1 calc . .
H22C H 0.2223 0.166 0.5569 0.057 Uiso 1 calc . .
C23 C 1.0035(2) -0.02526(18) 0.33072(17) 0.0269(5) Uani 1 d . .
H23A H 0.9501 -0.0734 0.3434 0.04 Uiso 1 calc . .
H23B H 1.0838 -0.0553 0.3599 0.04 Uiso 1 calc . .
H23C H 1.0345 -0.0202 0.2631 0.04 Uiso 1 calc . .
C24 C 0.9135(2) 0.08828(17) 0.37081(16) 0.0196(4) Uani 1 d . .
H24A H 0.9685 0.1361 0.3597 0.024 Uiso 1 calc . .
H24B H 0.8825 0.083 0.4392 0.024 Uiso 1 calc . .
C25 C 0.7872(2) 0.13966(17) 0.32647(15) 0.0181(4) Uani 1 d . .
H25A H 0.8175 0.1461 0.2582 0.022 Uiso 1 calc . .
H25B H 0.7317 0.0921 0.3373 0.022 Uiso 1 calc . .
C26 C 0.69968(19) 0.25246(16) 0.36893(14) 0.0150(4) Uani 1 d . .
H26A H 0.7583 0.2973 0.3601 0.018 Uiso 1 calc . .
H26B H 0.67 0.2441 0.437 0.018 Uiso 1 calc . .
C27 C 0.49527(19) 0.41951(15) 0.38854(14) 0.0138(4) Uani 1 d . .
H27A H 0.5589 0.4593 0.3855 0.017 Uiso 1 calc . .
H27B H 0.4714 0.3983 0.4544 0.017 Uiso 1 calc . .
C28 C 0.3638(2) 0.49779(16) 0.36027(15) 0.0181(4) Uani 1 d . .
H28A H 0.3878 0.5362 0.3023 0.022 Uiso 1 calc . .
H28B H 0.3089 0.4559 0.3478 0.022 Uiso 1 calc . .
C29 C 0.2788(2) 0.58130(17) 0.43832(16) 0.0206(5) Uani 1 d . .
H29A H 0.2556 0.542 0.4959 0.025 Uiso 1 calc . .
H29B H 0.3353 0.6216 0.4511 0.025 Uiso 1 calc . .
C30 C 0.1462(2) 0.66314(19) 0.41493(19) 0.0307(6) Uani 1 d . .
H30A H 0.1682 0.701 0.357 0.046 Uiso 1 calc . .
H30B H 0.0984 0.7168 0.466 0.046 Uiso 1 calc . .
H30C H 0.0866 0.6243 0.4067 0.046 Uiso 1 calc . .
N5 N 0.57130(16) 0.31542(13) 0.32931(12) 0.0129(3) Uani 1 d . .

loop_
_atom_site_aniso_label
_atom_site_aniso_U_11
_atom_site_aniso_U_22
_atom_site_aniso_U_33
_atom_site_aniso_U_23
_atom_site_aniso_U_13
_atom_site_aniso_U_12
C1 0.0191(10) 0.0200(10) 0.0144(11) -0.0015(8) -0.0056(8) -0.0059(9)
C2 0.0191(10) 0.0173(10) 0.0132(10) -0.0028(8) -0.0044(8) -0.0066(8)
C3 0.0169(10) 0.0152(9) 0.0145(10) -0.0006(8) -0.0035(8) -0.0057(8)
C4 0.0170(10) 0.0149(9) 0.0134(10) 0.0012(8) -0.0056(8) -0.0060(8)
C5 0.0159(9) 0.0143(9) 0.0131(10) 0.0018(8) -0.0041(8) -0.0075(8)
C6 0.0134(9) 0.0156(9) 0.0163(11) 0.0001(8) -0.0057(8) -0.0032(8)
C7 0.0204(10) 0.0126(9) 0.0153(10) 0.0015(8) -0.0075(8) -0.0065(8)
C8 0.0176(10) 0.0155(9) 0.0162(11) 0.0032(8) -0.0038(8) -0.0077(8)
C9 0.0237(11) 0.0152(10) 0.0141(11) 0.0019(8) -0.0068(9) -0.0089(9)
C10 0.0203(10) 0.0162(10) 0.0141(10) 0.0006(8) -0.0080(8) -0.0074(9)
O1 0.0223(8) 0.0185(7) 0.0206(8) 0.0032(6) -0.0024(6) -0.0085(6)
O2 0.0183(8) 0.0278(8) 0.0224(9) 0.0037(7) -0.0008(7) -0.0053(7)
O3 0.0168(7) 0.0163(7) 0.0183(8) 0.0007(6) -0.0022(6) -0.0025(6)
O4 0.0204(8) 0.0155(7) 0.0205(8) 0.0027(6) -0.0021(6) -0.0046(6)
O5 0.0191(7) 0.0143(7) 0.0177(8) 0.0054(6) -0.0052(6) -0.0076(6)
O6 0.0218(7) 0.0146(7) 0.0196(8) 0.0029(6) -0.0033(6) -0.0067(6)
O9 0.0332(9) 0.0158(8) 0.0492(12) 0.0052(7) -0.0154(8) -0.0124(7)
O10 0.0327(9) 0.0299(9) 0.0340(10) 0.0126(8) -0.0218(8) -0.0097(7)
O11 0.0210(8) 0.0159(7) 0.0267(9) -0.0011(6) -0.0059(7) -0.0023(6)
O12 0.0181(7) 0.0265(8) 0.0261(9) 0.0051(7) -0.0032(7) -0.0080(7)
Cu1 0.01545(13) 0.01310(12) 0.01732(14) 0.00244(10) -0.00277(10) -0.00327(10)
Cu2 0.01880(18) 0.01231(17) 0.01734(19) 0.00530(14) -0.00480(14) -0.00657(14)
N1 0.0160(8) 0.0132(8) 0.0176(9) 0.0024(7) -0.0032(7) -0.0031(7)
N2 0.0175(8) 0.0130(8) 0.0172(9) 0.0031(7) -0.0060(7) -0.0053(7)
N3 0.0177(9) 0.0150(8) 0.0226(10) 0.0034(7) -0.0038(8) -0.0042(7)
N4 0.0174(9) 0.0198(9) 0.0139(9) 0.0005(7) -0.0068(7) -0.0050(7)
C11A 0.0199(12) 0.0325(19) 0.0270(18) 0.0009(13) -0.0074(12) -0.0081(11)
C12A 0.0199(12) 0.0325(19) 0.0270(18) 0.0009(13) -0.0074(12) -0.0081(11)
C11B 0.0285(16) 0.0462(17) 0.0256(15) -0.0147(13) -0.0064(13) -0.0093(13)
C12B 0.0199(12) 0.0325(19) 0.0270(18) 0.0009(13) -0.0074(12) -0.0081(11)
O7 0.0201(3) 0.0266(3) 0.0236(3) -0.0054(2) -0.0048(2) -0.0059(2)
S1A 0.0201(3) 0.0266(3) 0.0236(3) -0.0054(2) -0.0048(2) -0.0059(2)
S1B 0.0201(3) 0.0266(3) 0.0236(3) -0.0054(2) -0.0048(2) -0.0059(2)
C13 0.0333(12) 0.0212(11) 0.0237(13) 0.0050(9) -0.0112(10) -0.0113(10)
C14 0.0415(14) 0.0206(11) 0.0380(15) 0.0046(10) -0.0281(12) -0.0094(10)
O8 0.0383(9) 0.0202(8) 0.0314(10) 0.0024(7) -0.0184(8) -0.0147(7)
S2 0.0277(3) 0.0214(3) 0.0195(3) 0.0016(2) -0.0068(2) -0.0105(2)
C15 0.0388(13) 0.0360(13) 0.0172(12) 0.0055(10) -0.0057(10) -0.0227(11)
C16 0.0295(12) 0.0312(12) 0.0150(11) 0.0023(9) -0.0054(9) -0.0156(10)
C17 0.0226(10) 0.0220(11) 0.0141(11) 0.0021(8) -0.0046(8) -0.0111(9)
C18 0.0188(10) 0.0174(10) 0.0104(10) 0.0003(8) -0.0053(8) -0.0059(8)
C19 0.0161(9) 0.0139(9) 0.0172(11) -0.0013(8) -0.0064(8) -0.0063(8)
C20 0.0204(10) 0.0174(10) 0.0177(11) 0.0008(8) -0.0057(8) -0.0092(9)
C21 0.0294(12) 0.0199(11) 0.0250(13) 0.0022(9) -0.0073(10) -0.0138(9)
C22 0.0494(16) 0.0421(15) 0.0342(15) 0.0036(12) -0.0040(12) -0.0337(13)
C23 0.0220(11) 0.0233(11) 0.0268(13) 0.0045(10) -0.0013(10) -0.0012(10)
C24 0.0180(10) 0.0209(10) 0.0177(11) 0.0028(9) -0.0049(9) -0.0044(9)
C25 0.0189(10) 0.0189(10) 0.0156(11) 0.0000(8) -0.0047(8) -0.0052(8)
C26 0.0158(9) 0.0172(10) 0.0130(10) 0.0008(8) -0.0077(8) -0.0048(8)
C27 0.0171(9) 0.0128(9) 0.0117(10) -0.0017(8) -0.0043(8) -0.0046(8)
C28 0.0194(10) 0.0160(10) 0.0179(11) -0.0022(8) -0.0070(9) -0.0033(8)
C29 0.0203(11) 0.0202(10) 0.0198(12) -0.0039(9) -0.0046(9) -0.0045(9)
C30 0.0244(12) 0.0245(12) 0.0387(15) -0.0106(11) -0.0101(11) 0.0002(10)
N5 0.0155(8) 0.0140(8) 0.0109(8) 0.0004(6) -0.0046(7) -0.0063(7)

loop_
_atom_type_symbol
_atom_type_description
_atom_type_scat_dispersion_real
_atom_type_scat_dispersion_imag
_atom_type_scat_source
C C 0.0033 0.0016 'International Tables Vol C Tables 4.2.6.8 and 6.1.1.4'
H H 0 0 'International Tables Vol C Tables 4.2.6.8 and 6.1.1.4'
O O 0.0106 0.006 'International Tables Vol C Tables 4.2.6.8 and 6.1.1.4'
S S 0.1246 0.1234 'International Tables Vol C Tables 4.2.6.8 and 6.1.1.4'
Cu Cu 0.3201 1.2651 'International Tables Vol C Tables 4.2.6.8 and 6.1.1.4'
N N 0.0061 0.0033 'International Tables Vol C Tables 4.2.6.8 and 6.1.1.4'

loop_
_exptl_crystal_face_index_h
_exptl_crystal_face_index_k
_exptl_crystal_face_index_l
_exptl_crystal_face_perp_dist
_exptl_oxdiff_crystal_face_indexfrac_h
_exptl_oxdiff_crystal_face_indexfrac_k
_exptl_oxdiff_crystal_face_indexfrac_l
_exptl_oxdiff_crystal_face_x
_exptl_oxdiff_crystal_face_y
_exptl_oxdiff_crystal_face_z
6 10 18 0.1934 6.0084 9.9770 17.9859 0.7873 -0.1646 -0.5827
-4 14 6 0.1070 -3.9554 14.0194 5.9812 0.9380 -0.2326 0.3417
10 -8 9 0.1481 9.9542 -8.0427 9.0095 -0.4233 0.1182 -0.9297
-11 -12 8 0.0461 -10.9868 -11.9218 7.9762 -0.2187 -0.9828 0.0047
11 12 -8 0.0321 10.9868 11.9218 -7.9762 0.2187 0.9828 -0.0047
9 -8 9 0.1417 8.9575 -8.0370 9.0078 -0.4027 0.0665 -0.8821
-3 14 7 0.1090 -2.9582 14.0147 6.9818 0.9393 -0.2142 0.2646
-3 -12 -16 0.0915 -3.0215 -11.9908 -15.9823 -0.9089 0.2283 0.3339
-9 -4 -19 0.0888 -8.9865 -3.9649 -18.9920 -0.4368 0.1173 0.8959

loop_
_geom_angle_atom_site_label_1
_geom_angle_atom_site_label_2
_geom_angle_atom_site_label_3
_geom_angle
_geom_angle_site_symmetry_1
_geom_angle_site_symmetry_3
O2 C1 O3 126.15(19) . .
O2 C1 C2 118.23(19) . .
O3 C1 C2 115.62(18) . .
O1 C2 N1 127.85(18) . .
O1 C2 C1 122.49(18) . .
N1 C2 C1 109.67(17) . .
N1 C3 C8 126.32(19) . .
N1 C3 C4 114.18(18) . .
C8 C3 C4 119.49(18) . .
C5 C4 N2 126.78(19) . .
C5 C4 C3 120.76(18) . .
N2 C4 C3 112.46(17) . .
C4 C5 C6 118.71(19) . .
C4 C5 H5 120.6 . .
C6 C5 H5 120.6 . .
C7 C6 C5 120.48(18) . .
C7 C6 N4 121.68(18) . .
C5 C6 N4 117.78(19) . .
C8 C7 C6 121.56(19) . .
C8 C7 N3 114.68(19) . .
C6 C7 N3 123.66(18) . .
C7 C8 C3 119.0(2) . .
C7 C8 H8 120.5 . .
C3 C8 H8 120.5 . .
O6 C9 O4 126.19(18) . .
O6 C9 C10 115.47(18) . .
O4 C9 C10 118.31(18) . .
O5 C10 N2 129.99(18) . .
O5 C10 C9 118.53(18) . .
N2 C10 C9 111.46(17) . .
C1 O3 Cu1 113.96(12) . .
C9 O4 Cu1 110.95(12) . .
C10 O5 Cu2 108.63(12) . .
C9 O6 Cu2 109.21(12) . .
N1 Cu1 N2 81.90(7) . .
N1 Cu1 O3 83.97(7) . .
N2 Cu1 O3 163.88(7) . .
N1 Cu1 O4 159.93(7) . .
N2 Cu1 O4 82.06(6) . .
O3 Cu1 O4 109.87(6) . .
N1 Cu1 O7 94.54(6) . .
N2 Cu1 O7 95.90(6) . .
O3 Cu1 O7 92.91(6) . .
O4 Cu1 O7 99.03(6) . .
O5 Cu2 O5 180.00(8) . 2_775
O5 Cu2 O6 85.19(6) . .
O5 Cu2 O6 94.81(6) 2_775 .
O5 Cu2 O6 94.81(6) . 2_775
O5 Cu2 O6 85.19(6) 2_775 2_775
O6 Cu2 O6 180 . 2_775
O5 Cu2 O8 86.98(6) . 2_775
O5 Cu2 O8 93.02(6) 2_775 2_775
O6 Cu2 O8 82.42(6) . 2_775
O6 Cu2 O8 97.57(6) 2_775 2_775
O5 Cu2 O8 93.02(6) . .
O5 Cu2 O8 86.98(6) 2_775 .
O6 Cu2 O8 97.57(6) . .
O6 Cu2 O8 82.43(6) 2_775 .
O8 Cu2 O8 180.00(6) 2_775 .
C2 N1 C3 127.55(18) . .
C2 N1 Cu1 116.17(13) . .
C3 N1 Cu1 116.09(14) . .
C10 N2 C4 128.51(17) . .
C10 N2 Cu1 116.59(13) . .
C4 N2 Cu1 114.87(14) . .
O10 N3 O9 124.60(18) . .
O10 N3 C7 117.86(17) . .
O9 N3 C7 117.41(17) . .
O12 N4 O11 123.22(17) . .
O12 N4 C6 119.01(17) . .
O11 N4 C6 117.78(18) . .
S1A C11A H11A 109.4 . .
S1A C11A H11B 109.6 . .
H11A C11A H11B 109.5 . .
S1A C11A H11C 109.4 . .
H11A C11A H11C 109.5 . .
H11B C11A H11C 109.5 . .
S1A C12A H12A 109.5 . .
S1A C12A H12B 109.5 . .
H12A C12A H12B 109.5 . .
S1A C12A H12C 109.5 . .
H12A C12A H12C 109.5 . .
H12B C12A H12C 109.5 . .
S1B C11B H11D 109.5 . .
S1B C11B H11E 109.5 . .
H11D C11B H11E 109.5 . .
S1B C11B H11F 109.5 . .
H11D C11B H11F 109.5 . .
H11E C11B H11F 109.5 . .
S1B C12B H12D 109.5 . .
S1B C12B H12E 109.5 . .
H12D C12B H12E 109.5 . .
S1B C12B H12F 109.5 . .
H12D C12B H12F 109.5 . .
H12E C12B H12F 109.5 . .
S1A O7 Cu1 123.4(3) . .
S1B O7 Cu1 130.94(8) . .
O7 S1A C12A 114.5(19) . .
O7 S1A C11A 106.2(10) . .
C12A S1A C11A 85(3) . .
O7 S1B C11B 105.47(13) . .
O7 S1B C12B 107.07(12) . .
C11B S1B C12B 97.0(2) . .
S2 C13 H13A 109.5 . .
S2 C13 H13B 109.5 . .
H13A C13 H13B 109.5 . .
S2 C13 H13C 109.5 . .
H13A C13 H13C 109.5 . .
H13B C13 H13C 109.5 . .
S2 C14 H14A 109.5 . .
S2 C14 H14B 109.5 . .
H14A C14 H14B 109.5 . .
S2 C14 H14C 109.5 . .
H14A C14 H14C 109.5 . .
H14B C14 H14C 109.5 . .
S2 O8 Cu2 136.62(9) . .
O8 S2 C13 106.68(10) . .
O8 S2 C14 105.17(10) . .
C13 S2 C14 97.74(12) . .
C16 C15 H15A 109.5 . .
C16 C15 H15B 109.5 . .
H15A C15 H15B 109.5 . .
C16 C15 H15C 109.5 . .
H15A C15 H15C 109.5 . .
H15B C15 H15C 109.5 . .
C15 C16 C17 112.20(18) . .
C15 C16 H16A 109.2 . .
C17 C16 H16A 109.2 . .
C15 C16 H16B 109.2 . .
C17 C16 H16B 109.2 . .
H16A C16 H16B 107.9 . .
C18 C17 C16 109.93(17) . .
C18 C17 H17A 109.7 . .
C16 C17 H17A 109.7 . .
C18 C17 H17B 109.7 . .
C16 C17 H17B 109.7 . .
H17A C17 H17B 108.2 . .
N5 C18 C17 116.27(16) . .
N5 C18 H18A 108.2 . .
C17 C18 H18A 108.2 . .
N5 C18 H18B 108.2 . .
C17 C18 H18B 108.2 . .
H18A C18 H18B 107.4 . .
C20 C19 N5 115.82(16) . .
C20 C19 H19A 108.3 . .
N5 C19 H19A 108.3 . .
C20 C19 H19B 108.3 . .
N5 C19 H19B 108.3 . .
H19A C19 H19B 107.4 . .
C19 C20 C21 109.52(17) . .
C19 C20 H30A 109.8 . .
C21 C20 H30A 109.8 . .
C19 C20 H30B 109.8 . .
C21 C20 H30B 109.8 . .
H30A C20 H30B 108.2 . .
C22 C21 C20 112.51(19) . .
C22 C21 H21A 109.1 . .
C20 C21 H21A 109.1 . .
C22 C21 H21B 109.1 . .
C20 C21 H21B 109.1 . .
H21A C21 H21B 107.8 . .
C21 C22 H22A 109.5 . .
C21 C22 H22B 109.5 . .
H22A C22 H22B 109.5 . .
C21 C22 H22C 109.5 . .
H22A C22 H22C 109.5 . .
H22B C22 H22C 109.5 . .
C24 C23 H23A 109.5 . .
C24 C23 H23B 109.5 . .
H23A C23 H23B 109.5 . .
C24 C23 H23C 109.5 . .
H23A C23 H23C 109.5 . .
H23B C23 H23C 109.5 . .
C23 C24 C25 111.55(18) . .
C23 C24 H24A 109.3 . .
C25 C24 H24A 109.3 . .
C23 C24 H24B 109.3 . .
C25 C24 H24B 109.3 . .
H24A C24 H24B 108 . .
C26 C25 C24 109.83(17) . .
C26 C25 H25A 109.7 . .
C24 C25 H25A 109.7 . .
C26 C25 H25B 109.7 . .
C24 C25 H25B 109.7 . .
H25A C25 H25B 108.2 . .
C25 C26 N5 115.77(16) . .
C25 C26 H26A 108.3 . .
N5 C26 H26A 108.3 . .
C25 C26 H26B 108.3 . .
N5 C26 H26B 108.3 . .
H26A C26 H26B 107.4 . .
N5 C27 C28 115.30(16) . .
N5 C27 H27A 108.4 . .
C28 C27 H27A 108.4 . .
N5 C27 H27B 108.4 . .
C28 C27 H27B 108.4 . .
H27A C27 H27B 107.5 . .
C29 C28 C27 109.88(17) . .
C29 C28 H28A 109.7 . .
C27 C28 H28A 109.7 . .
C29 C28 H28B 109.7 . .
C27 C28 H28B 109.7 . .
H28A C28 H28B 108.2 . .
C30 C29 C28 113.03(18) . .
C30 C29 H29A 109 . .
C28 C29 H29A 109 . .
C30 C29 H29B 109 . .
C28 C29 H29B 109 . .
H29A C29 H29B 107.8 . .
C29 C30 H30A 109.5 . .
C29 C30 H30B 109.5 . .
H30A C30 H30B 109.5 . .
C29 C30 H30C 109.5 . .
H30A C30 H30C 109.5 . .
H30B C30 H30C 109.5 . .
C18 N5 C19 106.26(15) . .
C18 N5 C27 111.37(15) . .
C19 N5 C27 111.57(15) . .
C18 N5 C26 111.43(15) . .
C19 N5 C26 110.62(15) . .
C27 N5 C26 105.68(14) . .

loop_
_geom_bond_atom_site_label_1
_geom_bond_atom_site_label_2
_geom_bond_distance
_geom_bond_site_symmetry_2
C1 O2 1.216(3) .
C1 O3 1.291(3) .
C1 C2 1.563(3) .
C2 O1 1.228(3) .
C2 N1 1.343(3) .
C3 N1 1.369(3) .
C3 C8 1.397(3) .
C3 C4 1.430(3) .
C4 C5 1.382(3) .
C4 N2 1.398(3) .
C5 C6 1.398(3) .
C5 H5 0.95 .
C6 C7 1.394(3) .
C6 N4 1.441(3) .
C7 C8 1.379(3) .
C7 N3 1.467(3) .
C8 H8 0.95 .
C9 O6 1.256(3) .
C9 O4 1.260(3) .
C9 C10 1.539(3) .
C10 O5 1.260(2) .
C10 N2 1.302(3) .
O3 Cu1 1.9423(14) .
O4 Cu1 2.0435(15) .
O5 Cu2 1.9672(14) .
O6 Cu2 1.9961(14) .
O9 N3 1.223(2) .
O10 N3 1.220(2) .
O11 N4 1.237(2) .
O12 N4 1.226(2) .
Cu1 N1 1.9133(17) .
Cu1 N2 1.9400(17) .
Cu1 O7 2.2995(13) .
Cu2 O5 1.9672(14) 2_775
Cu2 O6 1.9962(14) 2_775
Cu2 O8 2.3225(15) 2_775
Cu2 O8 2.3226(15) .
C11A S1A 1.8089(10) .
C11A H11A 0.98 .
C11A H11B 0.98 .
C11A H11C 0.98 .
C12A S1A 1.8089(10) .
C12A H12A 0.98 .
C12A H12B 0.98 .
C12A H12C 0.98 .
C11B S1B 1.783(3) .
C11B H11D 0.98 .
C11B H11E 0.98 .
C11B H11F 0.98 .
C12B S1B 1.8076(10) .
C12B H12D 0.98 .
C12B H12E 0.98 .
C12B H12F 0.98 .
O7 S1A 1.4960(10) .
O7 S1B 1.4979(9) .
C13 S2 1.786(2) .
C13 H13A 0.98 .
C13 H13B 0.98 .
C13 H13C 0.98 .
C14 S2 1.786(2) .
C14 H14A 0.98 .
C14 H14B 0.98 .
C14 H14C 0.98 .
O8 S2 1.4998(16) .
C15 C16 1.523(3) .
C15 H15A 0.98 .
C15 H15B 0.98 .
C15 H15C 0.98 .
C16 C17 1.527(3) .
C16 H16A 0.99 .
C16 H16B 0.99 .
C17 C18 1.519(3) .
C17 H17A 0.99 .
C17 H17B 0.99 .
C18 N5 1.512(3) .
C18 H18A 0.99 .
C18 H18B 0.99 .
C19 C20 1.512(3) .
C19 N5 1.522(2) .
C19 H19A 0.99 .
C19 H19B 0.99 .
C20 C21 1.528(3) .
C20 H30A 0.99 .
C20 H30B 0.99 .
C21 C22 1.516(4) .
C21 H21A 0.99 .
C21 H21B 0.99 .
C22 H22A 0.98 .
C22 H22B 0.98 .
C22 H22C 0.98 .
C23 C24 1.520(3) .
C23 H23A 0.98 .
C23 H23B 0.98 .
C23 H23C 0.98 .
C24 C25 1.532(3) .
C24 H24A 0.99 .
C24 H24B 0.99 .
C25 C26 1.519(3) .
C25 H25A 0.99 .
C25 H25B 0.99 .
C26 N5 1.531(2) .
C26 H26A 0.99 .
C26 H26B 0.99 .
C27 N5 1.524(2) .
C27 C28 1.525(3) .
C27 H27A 0.99 .
C27 H27B 0.99 .
C28 C29 1.525(3) .
C28 H28A 0.99 .
C28 H28B 0.99 .
C29 C30 1.520(3) .
C29 H29A 0.99 .
C29 H29B 0.99 .
C30 H30A 0.98 .
C30 H30B 0.98 .
C30 H30C 0.98 .
